data_4322156
loop_
_publ_author_name
'Paul V. Bernhardt'

_publ_section_title
;
 A Supramolecular Synthon for H-Bonded Transition Metal Arrays
;
_journal_name_full 'Inorganic Chemistry'
_journal_page_first 3481
_journal_page_last 3483
_journal_paper_doi 10.1021/ic990074f
_journal_volume 38
_journal_year 1999
_chemical_formula_sum 'C16 H36 Cl2 Cu N12 O14'
_chemical_formula_weight 755.01
_chemical_name_systematic
; 
 ? 
;
_space_group_IT_number 2
_symmetry_cell_setting triclinic
_symmetry_space_group_name_Hall '-P 1'
_symmetry_space_group_name_H-M 'P -1'
_atom_sites_solution_hydrogens geom
_atom_sites_solution_primary Patterson
_atom_sites_solution_secondary difmap
_audit_creation_method SHELXL
_cell_angle_alpha 97.85(3)
_cell_angle_beta 91.82(2)
_cell_angle_gamma 111.40(2)
_cell_formula_units_Z 2
_cell_length_a 8.436(2)
_cell_length_b 8.439(2)
_cell_length_c 22.997(8)
_cell_measurement_reflns_used 25
_cell_measurement_temperature 293(2)
_cell_measurement_theta_max 13
_cell_measurement_theta_min 10
_cell_volume 1504.1(8)
_computing_cell_refinement CAD4
_computing_data_collection CAD4
_computing_data_reduction XTAL3.2
_computing_molecular_graphics PLUTON
_computing_structure_refinement 'SHELXL-93 (Sheldrick, 1993)'
_computing_structure_solution 'SHELXS-86 (Sheldrick, 1990)'
_diffrn_ambient_temperature 293(2)
_diffrn_measurement_device 'Enraf Nonius CAD4'
_diffrn_measurement_method 'omega-2theta scans'
_diffrn_radiation_monochromator graphite
_diffrn_radiation_source 'fine-focus sealed tube'
_diffrn_radiation_type MoK\a
_diffrn_radiation_wavelength 0.71073
_diffrn_reflns_av_R_equivalents 0.1237
_diffrn_reflns_av_sigmaI/netI 0.2370
_diffrn_reflns_limit_h_max 9
_diffrn_reflns_limit_h_min -10
_diffrn_reflns_limit_k_max 10
_diffrn_reflns_limit_k_min -4
_diffrn_reflns_limit_l_max 27
_diffrn_reflns_limit_l_min -27
_diffrn_reflns_number 5779
_diffrn_reflns_theta_max 24.99
_diffrn_reflns_theta_min 1.79
_diffrn_standards_interval_count 250
_diffrn_standards_number 3
_exptl_absorpt_coefficient_mu 0.988
_exptl_absorpt_correction_type none
_exptl_crystal_colour pink
_exptl_crystal_density_diffrn 1.667
_exptl_crystal_description needles
_exptl_crystal_F_000 782
_exptl_crystal_size_max 0.5
_exptl_crystal_size_mid 0.13
_exptl_crystal_size_min 0.1
_refine_diff_density_max 1.042
_refine_diff_density_min -1.527
_refine_diff_density_rms 0.182
_refine_ls_extinction_coef 0.0073(32)
_refine_ls_extinction_expression Fc^*^=kFc[1+0.001xFc^2^\l^3^/sin(2\q)]^-1/4^
_refine_ls_extinction_method SHELXL
_refine_ls_goodness_of_fit_all 1.032
_refine_ls_goodness_of_fit_obs 1.269
_refine_ls_matrix_type full
_refine_ls_number_parameters 420
_refine_ls_number_reflns 5257
_refine_ls_number_restraints 0
_refine_ls_restrained_S_all 1.044
_refine_ls_restrained_S_obs 1.269
_refine_ls_R_factor_all 0.2800
_refine_ls_R_factor_obs 0.1192
_refine_ls_shift/esd_max -0.009
_refine_ls_shift/esd_mean 0.000
_refine_ls_structure_factor_coef Fsqd
_refine_ls_weighting_details 'w=1/[\s^2^(Fo^2^)+(0.2040P)^2^+0.0000P] where P=(Fo^2^+2Fc^2^)/3'
_refine_ls_weighting_scheme calc
_refine_ls_wR_factor_all 0.4124
_refine_ls_wR_factor_obs 0.2873
_reflns_number_observed 1821
_reflns_number_total 5263
_reflns_observed_criterion >2sigma(I)
_cod_data_source_file ic990074f_2.cif
_cod_data_source_block pb29noab
_cod_depositor_comments
;
The following automatic conversions were performed:

'_refine_ls_weighting_scheme' value 'calc
w=1/[\s^2^(Fo^2^)+(0.2040P)^2^+0.0000P] where P=(Fo^2^+2Fc^2^)/3' was
changed to 'calc'. New tag '_refine_ls_weighting_details' was
created. The value of the new tag was set to
'w=1/[\s^2^(Fo^2^)+(0.2040P)^2^+0.0000P] where P=(Fo^2^+2Fc^2^)/3'.

Automatic conversion script
Id: cif_fix_values 3143 2015-03-26 13:38:13Z robertas 
;
_cod_original_cell_volume 1504.1(7)
_cod_database_code 4322156

loop_
_symmetry_equiv_pos_as_xyz
'x, y, z'
'-x, -y, -z'

loop_
_atom_site_aniso_label
_atom_site_aniso_U_11
_atom_site_aniso_U_22
_atom_site_aniso_U_33
_atom_site_aniso_U_23
_atom_site_aniso_U_13
_atom_site_aniso_U_12
Cu1 0.0512(15) 0.0365(12) 0.0527(14) 0.0091(9) 0.0168(11) 0.0340(11)
N1 0.047(9) 0.039(8) 0.062(10) 0.005(7) 0.018(8) 0.038(7)
N2 0.019(7) 0.055(9) 0.051(9) -0.003(7) 0.000(7) 0.030(7)
N3 0.031(8) 0.059(10) 0.066(11) 0.013(8) 0.023(8) 0.036(8)
N4 0.036(8) 0.036(8) 0.063(10) 0.012(7) 0.017(7) 0.030(7)
N5 0.065(11) 0.025(7) 0.075(11) 0.000(7) 0.016(9) 0.035(7)
N6 0.060(10) 0.023(7) 0.042(8) 0.001(6) 0.006(7) 0.022(7)
N7 0.076(12) 0.025(8) 0.077(11) 0.011(7) 0.033(9) 0.034(8)
N8 0.054(10) 0.042(8) 0.061(10) -0.001(7) 0.022(8) 0.043(8)
N9 0.056(10) 0.031(8) 0.080(11) 0.007(7) 0.032(9) 0.022(8)
N10 0.060(11) 0.028(8) 0.115(14) 0.004(8) 0.032(10) 0.028(8)
N11 0.064(10) 0.032(8) 0.064(10) 0.005(7) 0.031(8) 0.027(8)
N12 0.053(10) 0.033(8) 0.067(10) 0.012(7) 0.030(8) 0.026(7)
C1 0.048(11) 0.025(9) 0.094(16) 0.027(9) 0.026(11) 0.025(8)
C2 0.053(12) 0.029(9) 0.061(13) -0.001(8) -0.002(10) 0.022(9)
C3 0.054(13) 0.043(11) 0.084(15) 0.001(10) 0.009(11) 0.032(10)
C4 0.098(18) 0.104(18) 0.043(12) 0.005(12) 0.015(12) 0.080(16)
C5 0.068(15) 0.085(17) 0.068(15) -0.001(13) 0.023(12) 0.043(13)
C6 0.041(11) 0.029(10) 0.096(17) 0.017(10) 0.024(11) 0.018(9)
C7 0.043(12) 0.044(11) 0.088(16) 0.025(10) 0.026(11) 0.030(9)
C8 0.042(12) 0.052(12) 0.084(16) 0.003(11) 0.005(11) 0.035(10)
C9 0.063(13) 0.042(10) 0.055(13) 0.017(9) 0.026(11) 0.026(10)
C10 0.038(11) 0.033(9) 0.047(11) -0.002(8) 0.002(8) 0.016(8)
C11 0.064(13) 0.029(9) 0.043(11) 0.008(8) 0.013(9) 0.024(9)
C12 0.068(14) 0.041(11) 0.070(13) 0.011(9) 0.023(11) 0.043(10)
C13 0.042(11) 0.029(9) 0.068(12) -0.006(8) 0.011(9) 0.016(8)
C14 0.049(12) 0.027(9) 0.076(13) 0.005(8) 0.025(10) 0.026(9)
C15 0.064(13) 0.034(10) 0.034(10) 0.000(8) 0.005(9) 0.022(9)
C16 0.049(12) 0.037(10) 0.057(12) 0.002(8) 0.004(9) 0.031(9)
O1 0.049(8) 0.040(8) 0.121(12) 0.007(7) 0.036(8) 0.029(7)
O2 0.072(9) 0.024(6) 0.116(11) 0.004(6) 0.052(8) 0.036(6)
O3 0.063(9) 0.050(8) 0.099(11) 0.008(7) 0.034(8) 0.033(7)
O4 0.085(11) 0.062(9) 0.118(13) 0.016(8) 0.038(10) 0.053(8)
O5 0.070(10) 0.053(8) 0.103(11) 0.007(8) 0.009(8) 0.032(8)
O6 0.101(13) 0.035(8) 0.161(16) -0.003(9) 0.018(12) 0.035(8)
Cl1 0.060(4) 0.058(3) 0.079(4) 0.017(3) 0.019(3) 0.045(3)
O11 0.130(14) 0.111(13) 0.087(11) -0.010(9) 0.011(10) 0.110(12)
O12A 0.254(34) 0.241(33) 0.065(16) 0.052(17) 0.072(18) 0.201(31)
O13A 0.114(20) 0.191(26) 0.080(14) 0.027(16) -0.007(13) 0.128(21)
O14A 0.112(21) 0.075(16) 0.283(39) 0.059(19) 0.077(23) 0.044(15)
Cl2 0.076(4) 0.059(3) 0.096(5) 0.004(3) 0.002(3) 0.057(3)
O21 0.083(11) 0.053(8) 0.116(12) 0.005(8) 0.021(9) 0.060(8)
O22 0.087(12) 0.095(12) 0.136(15) -0.020(10) -0.033(11) 0.074(10)
O23 0.374(41) 0.248(30) 0.073(14) -0.056(16) -0.057(19) 0.261(32)
O24 0.081(14) 0.081(14) 0.437(46) 0.104(21) 0.058(21) 0.046(12)

loop_
_atom_site_label
_atom_site_type_symbol
_atom_site_fract_x
_atom_site_fract_y
_atom_site_fract_z
_atom_site_U_iso_or_equiv
_atom_site_thermal_displace_type
_atom_site_occupancy
_atom_site_calc_flag
_atom_site_refinement_flags
_atom_site_disorder_group
Cu1 Cu 0.2824(3) 0.1905(3) 0.15040(10) 0.0413(8) Uani 1 d . .
N1 N 0.1323(18) 0.1257(17) 0.2157(6) 0.043(4) Uani 1 d . .
H1 H 0.0446(18) 0.1625(17) 0.2108(6) 0.052 Uiso 1 d R .
N2 N 0.1620(15) -0.0570(17) 0.1123(6) 0.038(3) Uani 1 d . .
H2 H 0.2324(15) -0.1130(17) 0.1199(6) 0.045 Uiso 1 d R .
N3 N 0.4412(17) 0.2556(18) 0.0851(7) 0.045(4) Uani 1 d . .
H3 H 0.5222(17) 0.2095(18) 0.0895(7) 0.055 Uiso 1 d R .
N4 N 0.4134(16) 0.4341(16) 0.1904(6) 0.039(4) Uani 1 d . .
H4 H 0.3506(16) 0.4976(16) 0.1825(6) 0.047 Uiso 1 d R .
N5 N 0.2918(20) 0.3847(16) 0.2805(7) 0.050(4) Uani 1 d . .
N6 N 0.2851(18) 0.6519(15) 0.3136(6) 0.040(3) Uani 1 d . .
N7 N 0.0364(21) 0.6612(17) 0.3498(7) 0.054(4) Uani 1 d . .
H7 H -0.0217(21) 0.7226(17) 0.3619(7) 0.065 Uiso 1 d R .
N8 N 0.0469(19) 0.3907(17) 0.3178(6) 0.046(4) Uani 1 d . .
N9 N 0.2710(19) 0.9053(17) 0.3563(7) 0.054(4) Uani 1 d . .
H9A H 0.3750(19) 0.9598(17) 0.3495(7) 0.065 Uiso 1 d R .
H9B H 0.2130(19) 0.9608(17) 0.3732(7) 0.065 Uiso 1 d R .
N10 N -0.1946(21) 0.4104(18) 0.3537(8) 0.065(5) Uani 1 d . .
H10A H -0.2395(21) 0.2997(18) 0.3478(8) 0.078 Uiso 1 d R .
H10B H -0.2529(21) 0.4695(18) 0.3677(8) 0.078 Uiso 1 d R .
N11 N 0.1537(20) 1.4060(17) 0.4626(6) 0.050(4) Uani 1 d . .
H11 H 0.0524(20) 1.3701(17) 0.4741(6) 0.060 Uiso 1 d R .
N12 N 0.3972(18) 1.6334(17) 0.4518(6) 0.047(4) Uani 1 d . .
H12 H 0.4511(18) 1.7430(17) 0.4554(6) 0.056 Uiso 1 d R .
C1 C 0.0544(23) -0.0677(19) 0.2090(9) 0.050(5) Uani 1 d . .
H1A H -0.0465(23) -0.1066(19) 0.2304(9) 0.060 Uiso 1 d R .
H1B H 0.1376(23) -0.1103(19) 0.2238(9) 0.060 Uiso 1 d R .
C2 C 0.0100(23) -0.1326(21) 0.1426(8) 0.047(5) Uani 1 d . .
H2A H -0.0326(23) -0.2576(21) 0.1349(8) 0.057 Uiso 1 d R .
H2B H -0.0788(23) -0.0957(21) 0.1287(8) 0.057 Uiso 1 d R .
C3 C 0.1243(24) -0.0893(23) 0.0486(9) 0.057(5) Uani 1 d . .
H3A H 0.0407(24) -0.0403(23) 0.0394(9) 0.069 Uiso 1 d R .
H3B H 0.0747(24) -0.2125(23) 0.0347(9) 0.069 Uiso 1 d R .
C4 C 0.2825(29) -0.0124(29) 0.0165(8) 0.070(7) Uani 1 d . .
H4A H 0.3707(29) -0.0506(29) 0.0299(8) 0.084 Uiso 1 d R .
H4B H 0.2569(29) -0.0525(29) -0.0256(8) 0.084 Uiso 1 d R .
C5 C 0.3652(28) 0.1791(29) 0.0254(9) 0.070(6) Uani 1 d . .
H5A H 0.4471(28) 0.2245(29) -0.0026(9) 0.084 Uiso 1 d R .
H5B H 0.2717(28) 0.2184(29) 0.0203(9) 0.084 Uiso 1 d R .
C6 C 0.5251(23) 0.4427(20) 0.0945(9) 0.053(5) Uani 1 d . .
H6A H 0.6277(23) 0.4775(20) 0.0737(9) 0.063 Uiso 1 d R .
H6B H 0.4498(23) 0.4959(20) 0.0806(9) 0.063 Uiso 1 d R .
C7 C 0.5697(23) 0.4986(23) 0.1590(9) 0.053(5) Uani 1 d . .
H7A H 0.6497(23) 0.4500(23) 0.1723(9) 0.063 Uiso 1 d R .
H7B H 0.6233(23) 0.6232(23) 0.1679(9) 0.063 Uiso 1 d R .
C8 C 0.4544(23) 0.4660(24) 0.2554(9) 0.055(5) Uani 1 d . .
H8A H 0.5358(23) 0.4152(24) 0.2655(9) 0.066 Uiso 1 d R .
H8B H 0.5019(23) 0.5880(24) 0.2713(9) 0.066 Uiso 1 d R .
C9 C 0.2179(24) 0.1991(21) 0.2750(8) 0.050(5) Uani 1 d . .
H9C H 0.1366(24) 0.1673(21) 0.3043(8) 0.060 Uiso 1 d R .
H9D H 0.3056(24) 0.1534(21) 0.2822(8) 0.060 Uiso 1 d R .
C10 C 0.2013(22) 0.4789(20) 0.3052(7) 0.039(4) Uani 1 d . .
C11 C 0.1979(25) 0.7415(21) 0.3404(7) 0.043(4) Uani 1 d . .
C12 C -0.0354(26) 0.4906(23) 0.3405(8) 0.053(5) Uani 1 d . .
C13 C 0.3848(22) 1.3512(20) 0.4210(8) 0.047(5) Uani 1 d . .
H13 H 0.4339(22) 1.2739(20) 0.4056(8) 0.056 Uiso 1 d R .
C14 C 0.2267(23) 1.2859(20) 0.4389(8) 0.047(5) Uani 1 d . .
C15 C 0.2409(24) 1.5739(21) 0.4700(7) 0.043(4) Uani 1 d . .
C16 C 0.4834(24) 1.5258(21) 0.4261(8) 0.044(4) Uani 1 d . .
O1 O 0.1333(16) 1.1290(16) 0.4375(7) 0.066(4) Uani 1 d . .
O2 O 0.1788(16) 1.6785(13) 0.4956(6) 0.065(4) Uani 1 d . .
O3 O 0.6278(18) 1.5993(16) 0.4112(6) 0.067(4) Uani 1 d . .
O4 O -0.1462(19) 0.8717(18) 0.3775(7) 0.080(5) Uani 1 d . .
H41 H -0.0513(19) 0.9557(18) 0.3972(7) 0.096 Uiso 1 d R .
H42 H -0.1719(19) 0.8038(18) 0.4103(7) 0.096 Uiso 1 d R .
O5 O -0.3670(18) 0.0458(16) 0.3444(7) 0.073(4) Uani 1 d . .
H51 H -0.2555(18) 0.0811(16) 0.3661(7) 0.088 Uiso 1 d R .
H52 H -0.3907(18) -0.0028(16) 0.3132(7) 0.088 Uiso 1 d R .
O6 O 0.3266(21) 1.0324(17) 0.5210(8) 0.098(6) Uani 1 d . .
H61 H 0.4065(21) 1.1551(17) 0.5093(8) 0.118 Uiso 1 d R .
H62 H 0.3104(21) 0.9964(17) 0.4875(8) 0.118 Uiso 1 d R .
Cl1 Cl 0.5762(7) -0.0164(7) 0.1828(2) 0.0582(15) Uani 1 d . .
O11 O 0.5160(22) 0.1152(21) 0.2039(7) 0.094(5) Uani 1 d . .
O12A O 0.6141(42) -0.0145(42) 0.1264(9) 0.151(14) Uani 0.87(3) d P 1
O13A O 0.7112(33) -0.0164(37) 0.2191(9) 0.108(10) Uani 0.87(3) d P 1
O14A O 0.4371(33) -0.1696(28) 0.1876(17) 0.150(13) Uani 0.87(3) d P 1
O12B O 0.7155(101) 0.0636(91) 0.1810(34) 0.022(27) Uiso 0.13(3) d P 2
O13B O 0.4910(133) -0.1433(129) 0.1438(45) 0.040(29) Uiso 0.13(3) d P 2
O14B O 0.5985(136) -0.1127(109) 0.2249(38) 0.031(26) Uiso 0.13(3) d P 2
Cl2 Cl 0.0246(7) 0.4111(7) 0.1129(3) 0.069(2) Uani 1 d . .
O21 O 0.0578(18) 0.2548(16) 0.0995(7) 0.075(4) Uani 1 d . .
O22 O -0.1303(21) 0.3910(21) 0.0858(8) 0.099(6) Uani 1 d . .
O23 O 0.0285(44) 0.4475(37) 0.1725(9) 0.200(15) Uani 1 d . .
O24 O 0.1567(25) 0.5426(26) 0.0936(16) 0.188(14) Uani 1 d . .

loop_
_atom_type_symbol
_atom_type_description
_atom_type_scat_dispersion_real
_atom_type_scat_dispersion_imag
_atom_type_scat_source
C C 0.0033 0.0016 'International Tables Vol C Tables 4.2.6.8 and 6.1.1.4'
H H 0.0000 0.0000 'International Tables Vol C Tables 4.2.6.8 and 6.1.1.4'
N N 0.0061 0.0033 'International Tables Vol C Tables 4.2.6.8 and 6.1.1.4'
O O 0.0106 0.0060 'International Tables Vol C Tables 4.2.6.8 and 6.1.1.4'
Cl Cl 0.1484 0.1585 'International Tables Vol C Tables 4.2.6.8 and 6.1.1.4'
Cu Cu 0.3201 1.2651 'International Tables Vol C Tables 4.2.6.8 and 6.1.1.4'

loop_
_geom_angle_atom_site_label_1
_geom_angle_atom_site_label_2
_geom_angle_atom_site_label_3
_geom_angle
_geom_angle_site_symmetry_1
_geom_angle_site_symmetry_3
_geom_angle_publ_flag
N1 Cu1 N4 94.8(5) . . ?
N1 Cu1 N2 85.4(5) . . ?
N4 Cu1 N2 176.7(5) . . ?
N1 Cu1 N3 178.3(6) . . ?
N4 Cu1 N3 84.9(6) . . ?
N2 Cu1 N3 94.8(6) . . ?
N1 Cu1 O21 89.3(5) . . ?
N4 Cu1 O21 95.8(5) . . ?
N2 Cu1 O21 87.5(5) . . ?
N3 Cu1 O21 92.4(5) . . ?
N1 Cu1 O11 90.3(5) . . ?
N4 Cu1 O11 85.4(5) . . ?
N2 Cu1 O11 91.3(5) . . ?
N3 Cu1 O11 88.1(5) . . ?
O21 Cu1 O11 178.7(5) . . ?
C9 N1 C1 110.4(13) . . ?
C9 N1 Cu1 114.7(11) . . ?
C1 N1 Cu1 108.6(10) . . ?
C2 N2 C3 112.0(13) . . ?
C2 N2 Cu1 108.3(9) . . ?
C3 N2 Cu1 116.9(11) . . ?
C5 N3 C6 114.6(16) . . ?
C5 N3 Cu1 115.8(12) . . ?
C6 N3 Cu1 107.8(10) . . ?
C7 N4 C8 111.7(14) . . ?
C7 N4 Cu1 106.0(10) . . ?
C8 N4 Cu1 118.4(10) . . ?
C10 N5 C9 118.7(14) . . ?
C10 N5 C8 121.9(13) . . ?
C9 N5 C8 119.2(13) . . ?
C11 N6 C10 114.4(15) . . ?
C11 N7 C12 121.2(14) . . ?
C10 N8 C12 113.1(15) . . ?
C15 N11 C14 121.5(15) . . ?
C15 N12 C16 124.3(14) . . ?
N1 C1 C2 106.0(13) . . ?
N2 C2 C1 108.6(14) . . ?
N2 C3 C4 112.5(16) . . ?
C5 C4 C3 117.1(15) . . ?
N3 C5 C4 113.8(18) . . ?
N3 C6 C7 106.7(15) . . ?
N4 C7 C6 109.6(15) . . ?
N5 C8 N4 106.0(14) . . ?
N5 C9 N1 109.4(14) . . ?
N8 C10 N6 128.5(14) . . ?
N8 C10 N5 116.3(14) . . ?
N6 C10 N5 115.2(15) . . ?
N9 C11 N7 120.1(15) . . ?
N9 C11 N6 120.0(17) . . ?
N7 C11 N6 119.9(15) . . ?
N7 C12 N10 120.9(15) . . ?
N7 C12 N8 122.3(18) . . ?
N10 C12 N8 116.8(16) . . ?
C14 C13 C16 124.8(15) . . ?
O1 C14 C13 127.9(14) . . ?
O1 C14 N11 115.1(14) . . ?
C13 C14 N11 117.0(15) . . ?
O2 C15 N11 120.5(16) . . ?
O2 C15 N12 119.9(15) . . ?
N11 C15 N12 119.5(15) . . ?
O3 C16 C13 130.3(15) . . ?
O3 C16 N12 117.0(15) . . ?
C13 C16 N12 112.7(16) . . ?
O12B Cl1 O13B 123.3(60) . . ?
O12A Cl1 O13A 111.6(15) . . ?
O12B Cl1 O14B 97.2(58) . . ?
O13B Cl1 O14B 96.6(58) . . ?
O12B Cl1 O11 100.0(36) . . ?
O13B Cl1 O11 122.5(42) . . ?
O12A Cl1 O11 112.5(12) . . ?
O13A Cl1 O11 112.9(12) . . ?
O14B Cl1 O11 115.0(36) . . ?
O12A Cl1 O14A 110.2(20) . . ?
O13A Cl1 O14A 105.7(17) . . ?
O11 Cl1 O14A 103.3(13) . . ?
Cl1 O11 Cu1 126.3(9) . . ?
O23 Cl2 O22 111.5(15) . . ?
O23 Cl2 O24 108.6(21) . . ?
O22 Cl2 O24 111.0(14) . . ?
O23 Cl2 O21 107.4(11) . . ?
O22 Cl2 O21 110.4(10) . . ?
O24 Cl2 O21 107.8(11) . . ?
Cl2 O21 Cu1 125.4(9) . . ?

loop_
_geom_bond_atom_site_label_1
_geom_bond_atom_site_label_2
_geom_bond_distance
_geom_bond_site_symmetry_2
_geom_bond_publ_flag
Cu1 N1 1.998(13) . ?
Cu1 N4 2.014(13) . ?
Cu1 N2 2.014(13) . ?
Cu1 N3 2.042(13) . ?
Cu1 O21 2.457(14) . ?
Cu1 O11 2.603(14) . ?
N1 C9 1.47(2) . ?
N1 C1 1.50(2) . ?
N2 C2 1.46(2) . ?
N2 C3 1.46(2) . ?
N3 C5 1.45(2) . ?
N3 C6 1.46(2) . ?
N4 C7 1.48(2) . ?
N4 C8 1.49(2) . ?
N5 C10 1.37(2) . ?
N5 C9 1.45(2) . ?
N5 C8 1.47(2) . ?
N6 C11 1.34(2) . ?
N6 C10 1.35(2) . ?
N7 C11 1.32(2) . ?
N7 C12 1.32(2) . ?
N8 C10 1.31(2) . ?
N8 C12 1.34(2) . ?
N9 C11 1.28(2) . ?
N10 C12 1.33(2) . ?
N11 C15 1.32(2) . ?
N11 C14 1.42(2) . ?
N12 C15 1.33(2) . ?
N12 C16 1.44(2) . ?
C1 C2 1.53(2) . ?
C3 C4 1.52(3) . ?
C4 C5 1.49(3) . ?
C6 C7 1.49(3) . ?
C13 C14 1.35(2) . ?
C13 C16 1.39(2) . ?
C14 O1 1.26(2) . ?
C15 O2 1.27(2) . ?
C16 O3 1.23(2) . ?
Cl1 O12B 1.13(8) . ?
Cl1 O13B 1.27(10) . ?
Cl1 O12A 1.35(2) . ?
Cl1 O13A 1.39(2) . ?
Cl1 O14B 1.40(9) . ?
Cl1 O11 1.416(12) . ?
Cl1 O14A 1.41(2) . ?
Cl2 O23 1.36(2) . ?
Cl2 O22 1.371(15) . ?
Cl2 O24 1.39(2) . ?
Cl2 O21 1.441(11) . ?
